data_4030698
loop_
_publ_author_name
'Kodialam, S.'
'Kumada, N.'
'Mackay, R.'
'Sleight, A. W.'

_publ_section_title
;
 Crystal structure of a new hydrogen bismuth chromate: HBi3(CrO4)2O3
;
_journal_name_full 'European Journal of Solid State and Inorganic Chemistry'
_journal_page_first 739
_journal_page_last 746
_journal_volume 31
_journal_year 1994
_chemical_formula_sum 'Bi3 Cr2 H O11'
_chemical_formula_weight 908
_space_group_IT_number 14
_symmetry_cell_setting monoclinic
_symmetry_Int_Tables_number 14
_symmetry_space_group_name_Hall '-P 2yab'
_symmetry_space_group_name_H-M 'P 1 21/a 1'
_cell_angle_alpha 90
_cell_angle_beta 92.95(2)
_cell_angle_gamma 90
_cell_formula_units_Z 4
_cell_length_a 5.527(7)
_cell_length_b 12.214(3)
_cell_length_c 14.003(3)
_cell_volume 944.0(12)
_diffrn_ambient_temperature 296
_diffrn_radiation_probe x-ray
_diffrn_radiation_type MoK\a
_diffrn_radiation_wavelength 0.71073
_exptl_absorpt_coefficient_mu 58.0
_exptl_crystal_density_diffrn 6.381
_exptl_crystal_F_000 1540
_refine_ls_number_parameters 145
_refine_ls_number_reflns 1992
_refine_ls_R_factor_gt 0.041
_refine_ls_wR_factor_gt 0.048
_cod_data_source_file EJSSIC-1994-31-739-746.cif
_cod_data_source_block Bi3Cr2
_cod_original_sg_symbol_H-M 'P 21/a'
_cod_original_formula_sum 'H Bi3 Cr2 O11'
_cod_database_code 4030698

loop_
_symmetry_equiv_pos_site_id
_symmetry_equiv_pos_as_xyz
1 x,y,z
2 1/2-x,1/2+y,-z
3 -x,-y,-z
4 1/2+x,1/2-y,z

loop_
_atom_site_label
_atom_site_type_symbol
_atom_site_thermal_displace_type
_atom_site_fract_x
_atom_site_fract_y
_atom_site_fract_z
_atom_site_occupancy
_atom_site_U_iso_or_equiv
Bi1 Bi Uiso 0.17660(10) 0.37662(5) 0.00425(4) 1.000 0.94(2)
Bi2 Bi Uiso 0.24860(10) 0.64154(5) 0.81659(4) 1.000 0.89(2)
Bi3 Bi Uiso 0.32220(10) 0.14653(5) 0.56765(5) 1.000 1.09(2)
Cr1 Cr Uiso 0.3384(5) 0.3766(2) 0.3925(2) 1.000 0.90(10)
Cr2 Cr Uiso 0.1634(5) 0.0923(2) 0.8275(2) 1.000 1.00(10)
O1 O Uiso 0.898(2) 0.1400(10) 0.7937(9) 1.000 1.8(5)
O2 O Uiso 0.114(2) 0.5438(8) 0.9306(8) 1.000 0.9(4)
O3 O Uiso 0.814(2) 0.1870(10) 0.2890(10) 1.000 1.9(5)
O4 O Uiso 0.021(2) 0.2554(8) 0.1096(8) 1.000 0.7(4)
O5 O Uiso 0.576(2) 0.0740(10) 0.4220(10) 1.000 1.4(5)
O6 O Uiso 0.659(2) 0.9180(10) 0.2630(10) 1.000 1.5(5)
O7 O Uiso 0.977(2) 0.9780(10) 0.6110(10) 1.000 1.7(5)
O8 O Uiso 0.345(2) 0.7840(10) 0.3637(9) 1.000 1.4(5)
O9 O Uiso 0.041(2) 0.7886(9) 0.5240(10) 1.000 1.3(5)
O10 O Uiso 0.396(2) 0.4650(10) 0.1240(10) 1.000 1.4(5)
O11 O Uiso 0.789(3) 0.3280(10) 0.9120(10) 1.000 1.8(5)

loop_
_atom_type_symbol
_atom_type_description
_atom_type_scat_dispersion_real
_atom_type_scat_dispersion_imag
_atom_type_scat_source
Bi Bi -4.1077 10.2566 ' International Tables Vol C Tables 4.2.6.8 and 6.1.1.4'
Cr Cr 0.3209 0.6236 ' International Tables Vol C Tables 4.2.6.8 and 6.1.1.4'
O O 0.0106 0.0060 ' International Tables Vol C Tables 4.2.6.8 and 6.1.1.4'

loop_
_geom_angle_atom_site_label_1
_geom_angle_atom_site_label_2
_geom_angle_atom_site_label_3
_geom_angle
_geom_angle_site_symmetry_1
_geom_angle_site_symmetry_3
_geom_angle_publ_flag
O4 Bi1 O10 92.0(4) . . yes
O4 Bi1 O11 80.8(4) . 1_454 yes
O2 Bi1 O4 144.0(4) 1_554 . yes
O2 Bi1 O4 72.6(4) 3_566 . yes
O10 Bi1 O11 153.2(4) . 1_454 yes
O2 Bi1 O10 88.4(4) 1_554 . yes
O2 Bi1 O10 81.6(4) 3_566 . yes
O2 Bi1 O11 82.8(4) 1_554 1_454 yes
O2 Bi1 O11 71.7(4) 3_566 1_454 yes
O2 Bi1 O2 71.8(4) 1_554 3_566 yes
O2 Bi2 O4 102.9(4) . 2_556 yes
O2 Bi2 O4 73.0(4) . 3_566 yes
O2 Bi2 O3 146.5(4) . 3_666 yes
O2 Bi2 O10 76.0(4) . 3_666 yes
O4 Bi2 O4 78.7(4) 2_556 3_566 yes
O3 Bi2 O4 78.8(4) 3_666 2_556 yes
O4 Bi2 O10 74.5(4) 2_556 3_666 yes
O3 Bi2 O4 74.7(4) 3_666 3_566 yes
O4 Bi2 O10 132.7(4) 3_566 3_666 yes
O3 Bi2 O10 134.7(4) 3_666 3_666 yes
O5 Bi3 O8 147.7(4) . 2_546 yes
O5 Bi3 O9 68.1(4) . 2_546 yes
O5 Bi3 O9 98.9(4) . 3_566 yes
O5 Bi3 O5 66.7(4) . 3_656 yes
O5 Bi3 O6 128.3(4) . 3_666 yes
O5 Bi3 O8 90.1(4) . 3_666 yes
O8 Bi3 O9 79.8(4) 2_546 2_546 yes
O8 Bi3 O9 68.0(4) 2_546 3_566 yes
O5 Bi3 O8 145.7(4) 3_656 2_546 yes
O6 Bi3 O8 79.7(4) 3_666 2_546 yes
O8 Bi3 O8 82.7(4) 2_546 3_666 yes
O9 Bi3 O9 75.5(4) 2_546 3_566 yes
O5 Bi3 O9 133.8(4) 3_656 2_546 yes
O6 Bi3 O9 140.1(4) 3_666 2_546 yes
O8 Bi3 O9 70.3(4) 3_666 2_546 yes
O5 Bi3 O9 120.1(4) 3_656 3_566 yes
O6 Bi3 O9 126.2(4) 3_666 3_566 yes
O8 Bi3 O9 138.2(4) 3_666 3_566 yes
O5 Bi3 O6 69.1(4) 3_656 3_666 yes
O5 Bi3 O8 101.0(4) 3_656 3_666 yes
O6 Bi3 O8 73.4(4) 3_666 3_666 yes
O7 Cr1 O9 106.3(6) 2_646 2_546 yes
O3 Cr1 O9 108.6(6) 4_455 2_546 yes
O5 Cr1 O9 112.3(6) 4_455 2_546 yes
O3 Cr1 O7 111.2(7) 4_455 2_646 yes
O5 Cr1 O7 107.1(6) 4_455 2_646 yes
O3 Cr1 O5 111.2(6) 4_455 4_455 yes
O1 Cr2 O10 104.4(6) 1_455 2_546 yes
O1 Cr2 O6 111.6(6) 1_455 3_666 yes
O1 Cr2 O11 109.6(7) 1_455 4_455 yes
O6 Cr2 O10 111.4(6) 3_666 2_546 yes
O10 Cr2 O11 109.1(7) 2_546 4_455 yes
O6 Cr2 O11 110.5(7) 3_666 4_455 yes
Bi1 O2 Bi2 140.5(5) 1_556 . yes
Bi1 O2 Bi2 111.2(4) 3_566 . yes
Bi1 O2 Bi1 108.2(5) 1_556 3_566 yes
Bi2 O3 Cr1 153.2(7) 3_666 4_555 yes
Bi1 O4 Bi2 120.2(5) . 2_546 yes
Bi1 O4 Bi2 102.4(4) . 3_566 yes
Bi2 O4 Bi2 122.7(5) 2_546 3_566 yes
Bi3 O5 Bi3 113.3(5) . 3_656 yes
Bi3 O5 Cr1 124.9(6) . 4_555 yes
Bi3 O5 Cr1 101.1(5) 3_656 4_555 yes
Bi3 O6 Cr2 135.2(6) 3_666 3_666 yes
Bi3 O8 Bi3 118.1(6) 2_556 3_666 yes
Bi3 O9 Cr1 136.9(6) 2_556 2_556 yes
Bi3 O9 Bi3 103.5(5) 2_556 3_566 yes
Bi3 O9 Cr1 115.9(5) 3_566 2_556 yes
Bi1 O10 Cr2 127.3(6) . 2_556 yes
Bi1 O10 Bi2 112.4(5) . 3_666 yes
Bi2 O10 Cr2 120.3(6) 3_666 2_556 yes
Bi1 O11 Cr2 122.9(7) 1_656 4_555 yes

loop_
_geom_bond_atom_site_label_1
_geom_bond_atom_site_label_2
_geom_bond_distance
_geom_bond_site_symmetry_2
_geom_bond_publ_flag
Bi1 O4 2.289(11) . yes
Bi1 O10 2.289(13) . yes
Bi1 O11 2.515(16) 1_454 yes
Bi1 O2 2.306(11) 1_554 yes
Bi1 O2 2.123(11) 3_566 yes
Bi2 O2 2.156(11) . yes
Bi2 O4 2.119(11) 2_556 yes
Bi2 O4 2.243(11) 3_566 yes
Bi2 O3 2.577(13) 3_666 yes
Bi2 O10 2.465(12) 3_666 yes
Bi3 O5 2.685(13) . yes
Bi3 O8 2.165(12) 2_546 yes
Bi3 O9 2.309(12) 2_546 yes
Bi3 O9 2.458(12) 3_566 yes
Bi3 O5 2.754(13) 3_656 yes
Bi3 O6 2.496(14) 3_666 yes
Bi3 O8 2.201(12) 3_666 yes
Cr1 O9 1.699(13) 2_546 yes
Cr1 O7 1.607(12) 2_646 yes
Cr1 O3 1.644(14) 4_455 yes
Cr1 O5 1.643(12) 4_455 yes
Cr2 O1 1.626(12) 1_455 yes
Cr2 O10 1.735(13) 2_546 yes
Cr2 O6 1.647(13) 3_666 yes
Cr2 O11 1.657(14) 4_455 yes

loop_
_geom_torsion_atom_site_label_1
_geom_torsion_atom_site_label_2
_geom_torsion_atom_site_label_3
_geom_torsion_atom_site_label_4
_geom_torsion
_geom_torsion_site_symmetry_1
_geom_torsion_site_symmetry_3
_geom_torsion_site_symmetry_4
_geom_torsion_publ_flag
O10 Bi1 O4 Bi2 -66.2(6) . . 2_546 no
O10 Bi1 O4 Bi2 73.9(5) . . 3_566 no
O11 Bi1 O4 Bi2 139.7(6) 1_454 . 2_546 no
O11 Bi1 O4 Bi2 -80.2(5) 1_454 . 3_566 no
O2 Bi1 O4 Bi2 -156.3(5) 1_554 . 2_546 no
O2 Bi1 O4 Bi2 -16.1(9) 1_554 . 3_566 no
O2 Bi1 O4 Bi2 -146.8(6) 3_566 . 2_546 no
O2 Bi1 O4 Bi2 -6.6(4) 3_566 . 3_566 no
O4 Bi1 O10 Cr2 -106.1(8) . . 2_556 no
O4 Bi1 O10 Bi2 74.1(5) . . 3_666 no
O11 Bi1 O10 Cr2 -32.7(15) 1_454 . 2_556 no
O11 Bi1 O10 Bi2 147.5(7) 1_454 . 3_666 no
O2 Bi1 O10 Cr2 37.8(8) 1_554 . 2_556 no
O2 Bi1 O10 Bi2 -142.0(5) 1_554 . 3_666 no
O2 Bi1 O10 Cr2 -34.0(8) 3_566 . 2_556 no
O2 Bi1 O10 Bi2 146.2(6) 3_566 . 3_666 no
O4 Bi1 O2 Bi2 -168.5(6) . 1_554 1_554 no
O10 Bi1 O2 Bi2 100.3(8) . 1_554 1_554 no
O4 Bi1 O2 Bi2 7.2(4) . 3_566 3_566 no
O10 Bi1 O2 Bi2 -87.6(5) . 3_566 3_566 no
O4 Bi2 O2 Bi1 -101.0(8) 2_556 . 1_556 no
O4 Bi2 O2 Bi1 81.0(5) 2_556 . 3_566 no
O4 Bi2 O2 Bi1 -174.6(9) 3_566 . 1_556 no
O4 Bi2 O2 Bi1 7.3(4) 3_566 . 3_566 no
O3 Bi2 O2 Bi1 169.8(6) 3_666 . 1_556 no
O3 Bi2 O2 Bi1 -8.2(10) 3_666 . 3_566 no
O10 Bi2 O2 Bi1 -30.8(8) 3_666 . 1_556 no
O10 Bi2 O2 Bi1 151.2(6) 3_666 . 3_566 no
O2 Bi2 O4 Bi1 -62.7(6) . 2_556 2_556 no
O2 Bi2 O4 Bi1 -6.5(4) . 3_566 3_566 no
O2 Bi2 O3 Cr1 -128.4(13) . 3_666 2_556 no
O2 Bi2 O10 Bi1 -90.1(6) . 3_666 3_666 no
O2 Bi2 O10 Cr2 89.7(7) . 3_666 4_555 no
O8 Bi3 O5 Bi3 178.4(6) 2_546 . 3_656 no
O8 Bi3 O5 Cr1 54.6(12) 2_546 . 4_555 no
O9 Bi3 O5 Bi3 170.6(6) 2_546 . 3_656 no
O9 Bi3 O5 Cr1 46.8(8) 2_546 . 4_555 no
O9 Bi3 O5 Bi3 -119.1(5) 3_566 . 3_656 no
O9 Bi3 O5 Cr1 117.2(8) 3_566 . 4_555 no
O5 Bi3 O5 Bi3 0.0(4) 3_656 . 3_656 no
O5 Bi3 O5 Cr1 -123.8(9) 3_656 . 4_555 no
O6 Bi3 O5 Bi3 33.2(7) 3_666 . 3_656 no
O6 Bi3 O5 Cr1 -90.5(8) 3_666 . 4_555 no
O8 Bi3 O5 Bi3 101.9(5) 3_666 . 3_656 no
O8 Bi3 O5 Cr1 -21.9(8) 3_666 . 4_555 no
O5 Bi3 O8 Bi3 72.1(9) . 2_546 4_455 no
O5 Bi3 O9 Cr1 104.6(11) . 2_546 . no
O5 Bi3 O9 Bi3 -99.3(5) . 2_546 4_555 no
O8 Bi3 O9 Cr1 -71.1(10) 2_546 2_546 . no
O9 Bi3 O9 Cr1 -1.4(9) 3_566 2_546 . no
O5 Bi3 O9 Cr1 116.7(9) 3_656 2_546 . no
O6 Bi3 O9 Cr1 -131.3(9) 3_666 2_546 . no
O8 Bi3 O9 Cr1 -157.0(11) 3_666 2_546 . no
O5 Bi3 O9 Bi3 -150.2(4) . 3_566 4_455 no
O5 Bi3 O9 Cr1 47.8(7) . 3_566 4_455 no
O5 Bi3 O5 Cr1 -136.0(7) . 3_656 2_546 no
O5 Bi3 O5 Bi3 0.0(4) . 3_656 3_656 no
O5 Bi3 O6 Cr2 -161.8(8) . 3_666 . no
O8 Bi3 O6 Cr2 36.3(9) 2_546 3_666 . no
O9 Bi3 O6 Cr2 96.5(10) 2_546 3_666 . no
O9 Bi3 O6 Cr2 -16.5(11) 3_566 3_666 . no
O5 Bi3 O6 Cr2 -129.2(10) 3_656 3_666 . no
O8 Bi3 O6 Cr2 121.7(10) 3_666 3_666 . no
O5 Bi3 O8 Bi3 67.8(6) . 3_666 4_555 no
O7 Cr1 O9 Bi3 160.3(9) 2_646 2_546 . no
O3 Cr1 O9 Bi3 -80.0(11) 4_455 2_546 . no
O5 Cr1 O9 Bi3 43.4(12) 4_455 2_546 . no
O1 Cr2 O6 Bi3 10.9(11) 1_455 3_666 . no
O10 Cr2 O6 Bi3 127.2(9) 2_546 3_666 . no
O11 Cr2 O6 Bi3 -111.3(9) 4_455 3_666 . no
